data_7209245
loop_
_publ_author_name
'Liu, Ying-Ying'
'Liu, Hai-Yan'
'Ma, Jian-Fang'
'Yang, Yan'
'Yang, Jin'

_publ_section_title
;
 Syntheses, structures and photoluminescent properties of Zn(ii) and
 Cd(ii) coordination polymers with flexible tripodal triazole-containing
 ligands
;
_journal_issue 10
_journal_name_full CrystEngComm
_journal_page_first 1897
_journal_paper_doi 10.1039/c2ce26958a
_journal_volume 15
_journal_year 2013
_chemical_formula_sum 'C46 H46 N18 O9 Zn2'
_chemical_formula_weight 1125.75
_chemical_name_systematic
;
?
;
_space_group_IT_number 2
_symmetry_cell_setting triclinic
_symmetry_space_group_name_Hall '-P 1'
_symmetry_space_group_name_H-M 'P -1'
_atom_sites_solution_hydrogens geom
_atom_sites_solution_primary direct
_atom_sites_solution_secondary difmap
_audit_creation_method SHELXL-97
_cell_angle_alpha 72.255(12)
_cell_angle_beta 84.177(10)
_cell_angle_gamma 67.195(11)
_cell_formula_units_Z 1
_cell_length_a 9.6371(11)
_cell_length_b 11.5022(14)
_cell_length_c 13.0554(18)
_cell_measurement_temperature 293(2)
_cell_volume 1270.3(3)
_computing_cell_refinement CrysAlis
_computing_data_collection 'CrysAlis (Oxford Diffraction, 2006)'
_computing_data_reduction CrysAlis
_computing_structure_refinement 'SHELXL-97 (Sheldrick, 1997)'
_computing_structure_solution 'SHELXS-97 (Sheldrick, 1997)'
_diffrn_ambient_temperature 293(2)
_diffrn_detector_area_resol_mean 10.0
_diffrn_measured_fraction_theta_full 0.989
_diffrn_measured_fraction_theta_max 0.989
_diffrn_measurement_device_type 'Oxford Diffraction Gemini R Ultra'
_diffrn_measurement_method '\w scan'
_diffrn_radiation_monochromator graphite
_diffrn_radiation_source 'fine-focus sealed tube'
_diffrn_radiation_type CuK\a
_diffrn_radiation_wavelength 1.54184
_diffrn_reflns_av_R_equivalents 0.0689
_diffrn_reflns_av_sigmaI/netI 0.0602
_diffrn_reflns_limit_h_max 11
_diffrn_reflns_limit_h_min -11
_diffrn_reflns_limit_k_max 13
_diffrn_reflns_limit_k_min -13
_diffrn_reflns_limit_l_max 15
_diffrn_reflns_limit_l_min -15
_diffrn_reflns_number 13855
_diffrn_reflns_theta_full 67.17
_diffrn_reflns_theta_max 67.17
_diffrn_reflns_theta_min 4.36
_exptl_absorpt_coefficient_mu 1.779
_exptl_absorpt_correction_T_max 0.7639
_exptl_absorpt_correction_T_min 0.6748
_exptl_absorpt_correction_type multi-scan
_exptl_absorpt_process_details
;
CrysAlis (Oxford Diffraction, 2006)
;
_exptl_crystal_density_diffrn 1.472
_exptl_crystal_density_method 'not measured'
_exptl_crystal_F_000 580
_exptl_crystal_size_max 0.24
_exptl_crystal_size_mid 0.19
_exptl_crystal_size_min 0.16
_refine_diff_density_max 0.828
_refine_diff_density_min -0.450
_refine_diff_density_rms 0.101
_refine_ls_extinction_method none
_refine_ls_goodness_of_fit_ref 1.011
_refine_ls_hydrogen_treatment mixed
_refine_ls_matrix_type full
_refine_ls_number_parameters 352
_refine_ls_number_reflns 4510
_refine_ls_number_restraints 3
_refine_ls_restrained_S_all 1.010
_refine_ls_R_factor_all 0.0986
_refine_ls_R_factor_gt 0.0676
_refine_ls_shift/su_max 0.005
_refine_ls_shift/su_mean 0.000
_refine_ls_structure_factor_coef Fsqd
_refine_ls_weighting_details 'calc w=1/[\s^2^(Fo^2^)+(0.1369P)^2^+0.0000P] where P=(Fo^2^+2Fc^2^)/3'
_refine_ls_weighting_scheme calc
_refine_ls_wR_factor_gt 0.1770
_refine_ls_wR_factor_ref 0.2003
_reflns_number_gt 3170
_reflns_number_total 4510
_reflns_threshold_expression >2sigma(I)
_cod_data_source_file c2ce26958a.txt
_cod_data_source_block 6
_cod_depositor_comments
;
The following automatic conversions were performed:

'_symmetry_cell_setting' value 'Triclinic' changed to 'triclinic'
according to /home/saulius/struct/CIF-dictionaries/cif_core.dic
dictionary named 'cif_core.dic' version 2.4.2 from 2011-04-26.

Automatic conversion script
Id: cif_fix_values 1891 2012-01-12 08:04:46Z andrius 
;
_cod_original_sg_symbol_H-M P-1
_cod_database_code 7209245

loop_
_symmetry_equiv_pos_as_xyz
'x, y, z'
'-x, -y, -z'

loop_
_atom_site_label
_atom_site_type_symbol
_atom_site_fract_x
_atom_site_fract_y
_atom_site_fract_z
_atom_site_U_iso_or_equiv
_atom_site_adp_type
_atom_site_occupancy
_atom_site_symmetry_multiplicity
_atom_site_calc_flag
_atom_site_refinement_flags
Zn1 Zn 0.37952(6) 0.24721(6) 0.51442(5) 0.0414(2) Uani 1 1 d .
C1 C 0.3941(6) 0.4141(5) 0.2924(4) 0.0509(12) Uani 1 1 d .
H1 H 0.4847 0.3498 0.2818 0.061 Uiso 1 1 calc R
C2 C 0.1996(6) 0.5232(6) 0.3612(5) 0.0597(14) Uani 1 1 d .
H2 H 0.1266 0.5476 0.4111 0.072 Uiso 1 1 calc R
C3 C 0.3665(7) 0.5705(7) 0.1068(5) 0.0618(14) Uani 1 1 d .
H3A H 0.4647 0.5084 0.0954 0.074 Uiso 1 1 calc R
H3B H 0.3761 0.6539 0.0980 0.074 Uiso 1 1 calc R
C4 C 0.2577(6) 0.5894(5) 0.0222(4) 0.0513(12) Uani 1 1 d .
C5 C 0.1696(8) 0.7168(6) -0.0364(5) 0.0644(15) Uani 1 1 d .
C6 C 0.0809(8) 0.7362(6) -0.1242(5) 0.0650(15) Uani 1 1 d .
C7 C 0.0760(7) 0.6276(6) -0.1487(4) 0.0588(14) Uani 1 1 d .
C8 C 0.1610(6) 0.5011(6) -0.0868(4) 0.0521(12) Uani 1 1 d .
C9 C 0.2552(6) 0.4793(5) -0.0029(4) 0.0496(12) Uani 1 1 d .
C10 C 0.3543(8) 0.3420(6) 0.0578(5) 0.0679(16) Uani 1 1 d .
H10A H 0.2958 0.3024 0.1100 0.102 Uiso 1 1 calc R
H10B H 0.4342 0.3453 0.0938 0.102 Uiso 1 1 calc R
H10C H 0.3962 0.2906 0.0085 0.102 Uiso 1 1 calc R
C11 C 0.1678(13) 0.8343(8) -0.0072(8) 0.110(3) Uani 1 1 d .
H11A H 0.1714 0.8146 0.0696 0.165 Uiso 1 1 calc R
H11B H 0.0773 0.9086 -0.0353 0.165 Uiso 1 1 calc R
H11C H 0.2536 0.8547 -0.0373 0.165 Uiso 1 1 calc R
C12 C -0.0173(9) 0.6472(8) -0.2416(5) 0.0777(18) Uani 1 1 d .
H12A H 0.0448 0.6402 -0.3035 0.117 Uiso 1 1 calc R
H12B H -0.0965 0.7329 -0.2572 0.117 Uiso 1 1 calc R
H12C H -0.0604 0.5811 -0.2240 0.117 Uiso 1 1 calc R
C13 C -0.0029(11) 0.8746(8) -0.1953(7) 0.091(2) Uani 1 1 d .
H13A H 0.0467 0.9319 -0.1907 0.109 Uiso 1 1 calc R
H13B H -0.0002 0.8735 -0.2695 0.109 Uiso 1 1 calc R
C14 C -0.3376(18) 0.9754(13) -0.0609(12) 0.133(4) Uani 1 1 d .
H14 H -0.3918 0.9832 0.0014 0.160 Uiso 1 1 calc R
C15 C -0.2827(17) 0.9838(15) -0.2233(12) 0.171(6) Uani 1 1 d .
H15 H -0.2890 0.9979 -0.2970 0.206 Uiso 1 1 calc R
C16 C 0.1560(7) 0.3833(6) -0.1131(5) 0.0607(14) Uani 1 1 d .
H16A H 0.1929 0.3057 -0.0517 0.073 Uiso 1 1 calc R
H16B H 0.0527 0.3987 -0.1281 0.073 Uiso 1 1 calc R
C17 C 0.4362(7) 0.3366(9) -0.3056(6) 0.083(2) Uani 1 1 d .
H17 H 0.5298 0.3332 -0.3337 0.099 Uiso 1 1 calc R
C18 C 0.2266(6) 0.3229(6) -0.2871(4) 0.0536(13) Uani 1 1 d .
H18 H 0.1412 0.3075 -0.2956 0.064 Uiso 1 1 calc R
C19 C 0.6776(6) 0.1236(5) 0.4582(5) 0.0532(13) Uani 1 1 d .
C20 C 0.8442(5) 0.0540(5) 0.4846(4) 0.0474(11) Uani 1 1 d .
C21 C 0.9259(5) -0.0792(5) 0.4881(4) 0.0409(10) Uani 1 1 d .
C22 C 1.0792(5) -0.1277(5) 0.5010(4) 0.0484(12) Uani 1 1 d .
H22 H 1.1342 -0.2140 0.5000 0.058 Uiso 1 1 calc R
C23 C 0.8492(5) -0.1680(5) 0.4816(4) 0.0431(11) Uani 1 1 d .
N1 N 0.3221(5) 0.4087(4) 0.3842(3) 0.0493(10) Uani 1 1 d .
N2 N 0.3206(5) 0.5220(5) 0.2185(3) 0.0518(10) Uani 1 1 d .
N3 N 0.1948(6) 0.5962(5) 0.2606(4) 0.0647(13) Uani 1 1 d .
N4 N -0.4013(15) 1.0193(12) -0.1560(14) 0.178(5) Uani 1 1 d .
N5 N -0.1910(12) 0.9194(9) -0.0610(8) 0.120(3) Uani 1 1 d .
N6 N -0.1578(10) 0.9257(7) -0.1632(6) 0.101(2) Uani 1 1 d .
N7 N 0.3390(4) 0.3101(4) -0.3532(3) 0.0483(10) Uani 1 1 d .
N8 N 0.3882(7) 0.3675(8) -0.2172(5) 0.089(2) Uani 1 1 d .
N9 N 0.2495(5) 0.3603(5) -0.2076(4) 0.0532(11) Uani 1 1 d .
O1 O 0.5964(4) 0.1636(4) 0.5306(4) 0.0608(10) Uani 1 1 d .
O2 O 0.6313(5) 0.1486(5) 0.3661(4) 0.0731(12) Uani 1 1 d .
O3 O 0.7091(4) -0.1280(4) 0.4987(3) 0.0548(9) Uani 1 1 d .
O4 O 0.9233(4) -0.2746(4) 0.4642(4) 0.0642(11) Uani 1 1 d .
O1W O 0.6837(19) -0.0058(13) 0.2230(9) 0.118(5) Uani 0.50 1 d PD
H1B H 0.64(2) 0.05(2) 0.259(17) 0.177 Uiso 0.50 1 d PD
H1A H 0.62(2) 0.00(3) 0.175(17) 0.177 Uiso 0.50 1 d PD

loop_
_atom_site_aniso_label
_atom_site_aniso_U_11
_atom_site_aniso_U_22
_atom_site_aniso_U_33
_atom_site_aniso_U_23
_atom_site_aniso_U_13
_atom_site_aniso_U_12
Zn1 0.0274(3) 0.0501(4) 0.0532(4) -0.0281(3) 0.0031(2) -0.0118(2)
C1 0.041(3) 0.061(3) 0.053(3) -0.028(3) 0.001(2) -0.014(2)
C2 0.049(3) 0.062(3) 0.054(3) -0.023(3) 0.003(2) -0.003(3)
C3 0.071(4) 0.072(4) 0.053(3) -0.026(3) 0.010(3) -0.034(3)
C4 0.059(3) 0.059(3) 0.041(3) -0.020(2) 0.009(2) -0.026(3)
C5 0.084(4) 0.056(3) 0.058(3) -0.026(3) 0.005(3) -0.026(3)
C6 0.077(4) 0.062(3) 0.050(3) -0.018(3) -0.002(3) -0.017(3)
C7 0.058(3) 0.066(4) 0.051(3) -0.022(3) 0.008(2) -0.020(3)
C8 0.056(3) 0.065(3) 0.049(3) -0.031(3) 0.017(2) -0.030(3)
C9 0.058(3) 0.052(3) 0.040(2) -0.020(2) 0.013(2) -0.019(2)
C10 0.079(4) 0.065(4) 0.061(3) -0.026(3) 0.013(3) -0.024(3)
C11 0.161(10) 0.070(5) 0.110(7) -0.042(5) -0.015(6) -0.039(5)
C12 0.083(5) 0.090(5) 0.059(4) -0.029(3) 0.000(3) -0.027(4)
C13 0.112(7) 0.073(5) 0.080(5) -0.018(4) 0.000(4) -0.030(4)
C14 0.148(12) 0.107(8) 0.129(10) -0.038(7) 0.006(8) -0.029(8)
C15 0.132(11) 0.170(12) 0.117(9) 0.002(8) -0.012(8) 0.014(9)
C16 0.067(4) 0.081(4) 0.055(3) -0.039(3) 0.018(3) -0.039(3)
C17 0.054(3) 0.148(7) 0.094(5) -0.085(5) 0.031(3) -0.057(4)
C18 0.046(3) 0.069(3) 0.063(3) -0.041(3) 0.008(2) -0.024(3)
C19 0.041(3) 0.053(3) 0.071(4) -0.024(3) -0.007(2) -0.016(2)
C20 0.026(2) 0.053(3) 0.069(3) -0.031(2) 0.010(2) -0.013(2)
C21 0.028(2) 0.051(3) 0.049(3) -0.023(2) 0.0046(17) -0.0150(19)
C22 0.027(2) 0.049(3) 0.074(3) -0.033(3) 0.004(2) -0.009(2)
C23 0.031(2) 0.052(3) 0.053(3) -0.025(2) 0.0014(18) -0.015(2)
N1 0.042(2) 0.054(2) 0.052(2) -0.0238(19) 0.0015(17) -0.0131(19)
N2 0.049(2) 0.063(3) 0.048(2) -0.025(2) 0.0039(19) -0.020(2)
N3 0.055(3) 0.063(3) 0.063(3) -0.025(2) 0.005(2) -0.004(2)
N4 0.131(9) 0.138(9) 0.192(13) -0.028(9) 0.023(9) 0.004(7)
N5 0.125(8) 0.111(6) 0.135(8) -0.061(5) 0.012(6) -0.039(6)
N6 0.124(6) 0.079(4) 0.073(4) -0.018(3) -0.005(4) -0.012(4)
N7 0.038(2) 0.062(3) 0.060(2) -0.038(2) 0.0085(17) -0.0202(19)
N8 0.069(4) 0.154(6) 0.094(4) -0.086(4) 0.027(3) -0.064(4)
N9 0.049(2) 0.071(3) 0.056(3) -0.040(2) 0.0115(19) -0.026(2)
O1 0.0301(17) 0.070(2) 0.091(3) -0.045(2) 0.0071(17) -0.0142(16)
O2 0.053(2) 0.077(3) 0.083(3) -0.031(2) -0.015(2) -0.008(2)
O3 0.0294(17) 0.061(2) 0.088(3) -0.041(2) 0.0127(16) -0.0203(15)
O4 0.0379(19) 0.067(2) 0.106(3) -0.055(2) 0.0080(19) -0.0182(18)
O1W 0.198(15) 0.110(9) 0.066(7) -0.049(6) 0.024(7) -0.067(9)

loop_
_atom_type_symbol
_atom_type_description
_atom_type_scat_dispersion_real
_atom_type_scat_dispersion_imag
_atom_type_scat_source
C C 0.0181 0.0091 'International Tables Vol C Tables 4.2.6.8 and 6.1.1.4'
H H 0.0000 0.0000 'International Tables Vol C Tables 4.2.6.8 and 6.1.1.4'
N N 0.0311 0.0180 'International Tables Vol C Tables 4.2.6.8 and 6.1.1.4'
O O 0.0492 0.0322 'International Tables Vol C Tables 4.2.6.8 and 6.1.1.4'
Zn Zn -1.5491 0.6778 'International Tables Vol C Tables 4.2.6.8 and 6.1.1.4'

loop_
_geom_angle_atom_site_label_1
_geom_angle_atom_site_label_2
_geom_angle_atom_site_label_3
_geom_angle
_geom_angle_site_symmetry_1
_geom_angle_site_symmetry_3
O3 Zn1 O1 111.83(16) 2_656 .
O3 Zn1 N7 119.05(17) 2_656 1_556
O1 Zn1 N7 97.61(17) . 1_556
O3 Zn1 N1 109.92(17) 2_656 .
O1 Zn1 N1 110.02(18) . .
N7 Zn1 N1 107.67(18) 1_556 .
N2 C1 N1 110.6(5) . .
N2 C1 H1 124.7 . .
N1 C1 H1 124.7 . .
N3 C2 N1 113.0(5) . .
N3 C2 H2 123.5 . .
N1 C2 H2 123.5 . .
N2 C3 C4 113.7(5) . .
N2 C3 H3A 108.8 . .
C4 C3 H3A 108.8 . .
N2 C3 H3B 108.8 . .
C4 C3 H3B 108.8 . .
H3A C3 H3B 107.7 . .
C5 C4 C9 120.7(5) . .
C5 C4 C3 119.0(5) . .
C9 C4 C3 120.1(5) . .
C4 C5 C6 119.7(5) . .
C4 C5 C11 120.7(6) . .
C6 C5 C11 119.5(6) . .
C7 C6 C5 120.0(6) . .
C7 C6 C13 120.1(6) . .
C5 C6 C13 119.9(6) . .
C8 C7 C6 119.3(5) . .
C8 C7 C12 120.3(6) . .
C6 C7 C12 120.3(6) . .
C7 C8 C9 121.7(5) . .
C7 C8 C16 119.5(5) . .
C9 C8 C16 118.7(5) . .
C8 C9 C4 118.5(5) . .
C8 C9 C10 120.8(5) . .
C4 C9 C10 120.7(5) . .
C9 C10 H10A 109.5 . .
C9 C10 H10B 109.5 . .
H10A C10 H10B 109.5 . .
C9 C10 H10C 109.5 . .
H10A C10 H10C 109.5 . .
H10B C10 H10C 109.5 . .
C5 C11 H11A 109.5 . .
C5 C11 H11B 109.5 . .
H11A C11 H11B 109.5 . .
C5 C11 H11C 109.5 . .
H11A C11 H11C 109.5 . .
H11B C11 H11C 109.5 . .
C7 C12 H12A 109.5 . .
C7 C12 H12B 109.5 . .
H12A C12 H12B 109.5 . .
C7 C12 H12C 109.5 . .
H12A C12 H12C 109.5 . .
H12B C12 H12C 109.5 . .
N6 C13 C6 111.1(7) . .
N6 C13 H13A 109.4 . .
C6 C13 H13A 109.4 . .
N6 C13 H13B 109.4 . .
C6 C13 H13B 109.4 . .
H13A C13 H13B 108.0 . .
N5 C14 N4 114.1(13) . .
N5 C14 H14 123.0 . .
N4 C14 H14 123.0 . .
N6 C15 N4 107.1(13) . .
N6 C15 H15 126.4 . .
N4 C15 H15 126.4 . .
N9 C16 C8 110.4(4) . .
N9 C16 H16A 109.6 . .
C8 C16 H16A 109.6 . .
N9 C16 H16B 109.6 . .
C8 C16 H16B 109.6 . .
H16A C16 H16B 108.1 . .
N8 C17 N7 114.4(5) . .
N8 C17 H17 122.8 . .
N7 C17 H17 122.8 . .
N9 C18 N7 111.2(5) . .
N9 C18 H18 124.4 . .
N7 C18 H18 124.4 . .
O2 C19 O1 123.7(5) . .
O2 C19 C20 120.0(5) . .
O1 C19 C20 116.0(5) . .
C22 C20 C21 119.0(4) 2_756 .
C22 C20 C19 117.7(4) 2_756 .
C21 C20 C19 123.2(4) . .
C22 C21 C20 118.0(4) . .
C22 C21 C23 120.0(4) . .
C20 C21 C23 122.0(4) . .
C21 C22 C20 122.9(5) . 2_756
C21 C22 H22 118.5 . .
C20 C22 H22 118.5 2_756 .
O4 C23 O3 124.2(4) . .
O4 C23 C21 120.0(4) . .
O3 C23 C21 115.8(4) . .
C1 N1 C2 103.4(5) . .
C1 N1 Zn1 123.9(4) . .
C2 N1 Zn1 132.0(4) . .
C1 N2 N3 110.0(4) . .
C1 N2 C3 128.1(5) . .
N3 N2 C3 121.7(5) . .
C2 N3 N2 102.9(5) . .
C14 N4 C15 103.9(13) . .
C14 N5 N6 104.6(10) . .
N5 N6 C15 110.2(10) . .
N5 N6 C13 120.6(8) . .
C15 N6 C13 129.2(9) . .
C18 N7 C17 102.7(4) . .
C18 N7 Zn1 131.3(3) . 1_554
C17 N7 Zn1 125.7(4) . 1_554
C17 N8 N9 102.7(5) . .
C18 N9 N8 109.0(4) . .
C18 N9 C16 130.2(5) . .
N8 N9 C16 120.7(4) . .
C19 O1 Zn1 122.0(4) . .
C23 O3 Zn1 112.5(3) . 2_656
H1B O1W H1A 111.00 . .

loop_
_geom_bond_atom_site_label_1
_geom_bond_atom_site_label_2
_geom_bond_distance
_geom_bond_site_symmetry_2
Zn1 O3 1.928(3) 2_656
Zn1 O1 1.935(3) .
Zn1 N7 2.017(4) 1_556
Zn1 N1 2.029(5) .
C1 N2 1.304(7) .
C1 N1 1.319(7) .
C1 H1 0.9300 .
C2 N3 1.320(8) .
C2 N1 1.358(7) .
C2 H2 0.9300 .
C3 N2 1.482(7) .
C3 C4 1.509(8) .
C3 H3A 0.9700 .
C3 H3B 0.9700 .
C4 C5 1.392(9) .
C4 C9 1.410(8) .
C5 C6 1.411(9) .
C5 C11 1.507(9) .
C6 C7 1.399(9) .
C6 C13 1.517(10) .
C7 C8 1.391(9) .
C7 C12 1.493(9) .
C8 C9 1.395(8) .
C8 C16 1.515(8) .
C9 C10 1.502(9) .
C10 H10A 0.9600 .
C10 H10B 0.9600 .
C10 H10C 0.9600 .
C11 H11A 0.9600 .
C11 H11B 0.9600 .
C11 H11C 0.9600 .
C12 H12A 0.9600 .
C12 H12B 0.9600 .
C12 H12C 0.9600 .
C13 N6 1.447(12) .
C13 H13A 0.9700 .
C13 H13B 0.9700 .
C14 N5 1.305(16) .
C14 N4 1.306(18) .
C14 H14 0.9300 .
C15 N6 1.326(16) .
C15 N4 1.378(18) .
C15 H15 0.9300 .
C16 N9 1.481(7) .
C16 H16A 0.9700 .
C16 H16B 0.9700 .
C17 N8 1.298(8) .
C17 N7 1.346(7) .
C17 H17 0.9300 .
C18 N9 1.305(6) .
C18 N7 1.306(7) .
C18 H18 0.9300 .
C19 O2 1.236(7) .
C19 O1 1.247(7) .
C19 C20 1.511(7) .
C20 C22 1.381(7) 2_756
C20 C21 1.415(7) .
C21 C22 1.370(6) .
C21 C23 1.499(7) .
C22 C20 1.381(7) 2_756
C22 H22 0.9300 .
C23 O4 1.234(6) .
C23 O3 1.267(6) .
N2 N3 1.360(6) .
N5 N6 1.326(12) .
N7 Zn1 2.017(4) 1_554
N8 N9 1.362(7) .
O3 Zn1 1.928(3) 2_656
O1W H1B 0.86(2) .
O1W H1A 0.86(2) .

loop_
_geom_hbond_atom_site_label_D
_geom_hbond_atom_site_label_H
_geom_hbond_atom_site_label_A
_geom_hbond_distance_DH
_geom_hbond_distance_HA
_geom_hbond_distance_DA
_geom_hbond_angle_DHA
_geom_hbond_site_symmetry_A
O1W H1B O2 0.86(2) 2.05(11) 2.835(11) 151(21) .
O1W H1A N4 0.86(2) 2.29(18) 3.01(2) 144.00 2_565

loop_
_geom_torsion_atom_site_label_1
_geom_torsion_atom_site_label_2
_geom_torsion_atom_site_label_3
_geom_torsion_atom_site_label_4
_geom_torsion
_geom_torsion_site_symmetry_1
_geom_torsion_site_symmetry_4
N2 C3 C4 C5 108.9(6) . .
N2 C3 C4 C9 -76.5(6) . .
C9 C4 C5 C6 -2.1(9) . .
C3 C4 C5 C6 172.4(5) . .
C9 C4 C5 C11 177.8(7) . .
C3 C4 C5 C11 -7.6(10) . .
C4 C5 C6 C7 3.1(10) . .
C11 C5 C6 C7 -176.8(7) . .
C4 C5 C6 C13 -173.8(6) . .
C11 C5 C6 C13 6.3(11) . .
C5 C6 C7 C8 -0.9(9) . .
C13 C6 C7 C8 175.9(6) . .
C5 C6 C7 C12 -179.8(6) . .
C13 C6 C7 C12 -3.0(10) . .
C6 C7 C8 C9 -2.2(8) . .
C12 C7 C8 C9 176.7(5) . .
C6 C7 C8 C16 180.0(5) . .
C12 C7 C8 C16 -1.1(8) . .
C7 C8 C9 C4 3.1(8) . .
C16 C8 C9 C4 -179.0(5) . .
C7 C8 C9 C10 -175.6(5) . .
C16 C8 C9 C10 2.2(7) . .
C5 C4 C9 C8 -0.9(8) . .
C3 C4 C9 C8 -175.4(5) . .
C5 C4 C9 C10 177.8(5) . .
C3 C4 C9 C10 3.3(8) . .
C7 C6 C13 N6 86.2(8) . .
C5 C6 C13 N6 -96.9(9) . .
C7 C8 C16 N9 77.4(7) . .
C9 C8 C16 N9 -100.5(6) . .
O2 C19 C20 C22 106.6(6) . 2_756
O1 C19 C20 C22 -66.8(7) . 2_756
O2 C19 C20 C21 -69.1(7) . .
O1 C19 C20 C21 117.6(6) . .
C22 C20 C21 C22 -2.8(8) 2_756 .
C19 C20 C21 C22 172.8(5) . .
C22 C20 C21 C23 175.2(5) 2_756 .
C19 C20 C21 C23 -9.2(8) . .
C20 C21 C22 C20 2.9(9) . 2_756
C23 C21 C22 C20 -175.2(5) . 2_756
C22 C21 C23 O4 -15.9(7) . .
C20 C21 C23 O4 166.1(5) . .
C22 C21 C23 O3 161.8(5) . .
C20 C21 C23 O3 -16.2(7) . .
N2 C1 N1 C2 -1.0(6) . .
N2 C1 N1 Zn1 170.9(3) . .
N3 C2 N1 C1 0.1(7) . .
N3 C2 N1 Zn1 -170.8(4) . .
O3 Zn1 N1 C1 -83.9(4) 2_656 .
O1 Zn1 N1 C1 39.7(4) . .
N7 Zn1 N1 C1 145.0(4) 1_556 .
O3 Zn1 N1 C2 85.4(5) 2_656 .
O1 Zn1 N1 C2 -151.0(5) . .
N7 Zn1 N1 C2 -45.7(5) 1_556 .
N1 C1 N2 N3 1.5(6) . .
N1 C1 N2 C3 175.8(5) . .
C4 C3 N2 C1 120.7(6) . .
C4 C3 N2 N3 -65.6(7) . .
N1 C2 N3 N2 0.7(7) . .
C1 N2 N3 C2 -1.3(6) . .
C3 N2 N3 C2 -176.0(5) . .
N5 C14 N4 C15 2.0(19) . .
N6 C15 N4 C14 -2.1(19) . .
N4 C14 N5 N6 -1.1(15) . .
C14 N5 N6 C15 -0.4(13) . .
C14 N5 N6 C13 178.9(9) . .
N4 C15 N6 N5 1.6(17) . .
N4 C15 N6 C13 -177.6(10) . .
C6 C13 N6 N5 49.5(11) . .
C6 C13 N6 C15 -131.4(13) . .
N9 C18 N7 C17 2.7(7) . .
N9 C18 N7 Zn1 176.3(4) . 1_554
N8 C17 N7 C18 -1.5(9) . .
N8 C17 N7 Zn1 -175.7(6) . 1_554
N7 C17 N8 N9 -0.1(10) . .
N7 C18 N9 N8 -2.9(7) . .
N7 C18 N9 C16 -178.0(6) . .
C17 N8 N9 C18 1.8(8) . .
C17 N8 N9 C16 177.4(6) . .
C8 C16 N9 C18 -142.0(6) . .
C8 C16 N9 N8 43.4(8) . .
O2 C19 O1 Zn1 10.0(8) . .
C20 C19 O1 Zn1 -176.9(3) . .
O3 Zn1 O1 C19 64.3(5) 2_656 .
N7 Zn1 O1 C19 -170.2(4) 1_556 .
N1 Zn1 O1 C19 -58.2(5) . .
O4 C23 O3 Zn1 -3.7(7) . 2_656
C21 C23 O3 Zn1 178.8(3) . 2_656
